data_7205174
loop_
_publ_author_name
'Zhong, Rui-Qin'
'Zou, Ru-Qiang'
'Xu, Qiang'

_publ_section_title
;
 Solvent-induced deviation in square-grid layers of microporous Cu(ii)
 isophthalates: layer stacking and gas adsorption properties
;
_journal_issue 2
_journal_name_full CrystEngComm
_journal_page_first 577
_journal_paper_doi 10.1039/c0ce00150c
_journal_volume 13
_journal_year 2011
_chemical_formula_sum 'C23 H27 Cu2 N2 O11'
_chemical_formula_weight 634.55
_chemical_name_systematic
;
?
;
_space_group_IT_number 64
_symmetry_cell_setting orthorhombic
_symmetry_space_group_name_Hall '-C 2ac 2'
_symmetry_space_group_name_H-M 'C m c a'
_atom_sites_solution_hydrogens geom
_atom_sites_solution_primary direct
_atom_sites_solution_secondary difmap
_audit_creation_method SHELXL-97
_cell_angle_alpha 90.00
_cell_angle_beta 90.00
_cell_angle_gamma 90.00
_cell_formula_units_Z 16
_cell_length_a 28.339(6)
_cell_length_b 25.097(5)
_cell_length_c 15.483(3)
_cell_measurement_reflns_used 2798
_cell_measurement_temperature 293(2)
_cell_measurement_theta_max 27.48
_cell_measurement_theta_min 2.54
_cell_volume 11012(4)
_computing_cell_refinement 'Rigaku RAXIS-RAPID'
_computing_data_collection 'Rigaku RAXIS-RAPID'
_computing_data_reduction 'Rigaku RAXIS-RAPID'
_computing_molecular_graphics SHELXTL
_computing_publication_material SHELXTL
_computing_structure_refinement 'SHELXL-97 (Sheldrick, 1997)'
_computing_structure_solution 'SHELXS-97 (Sheldrick, 1990)'
_diffrn_ambient_temperature 293(2)
_diffrn_measured_fraction_theta_full 0.904
_diffrn_measured_fraction_theta_max 0.954
_diffrn_measurement_device_type 'Rigaku RAXIS-RAPID'
_diffrn_measurement_method \w
_diffrn_radiation_monochromator graphite
_diffrn_radiation_source 'fine-focus sealed tube'
_diffrn_radiation_type MoK\a
_diffrn_radiation_wavelength 0.71073
_diffrn_reflns_av_R_equivalents 0.0640
_diffrn_reflns_av_sigmaI/netI 0.0480
_diffrn_reflns_limit_h_max 27
_diffrn_reflns_limit_h_min -33
_diffrn_reflns_limit_k_max 29
_diffrn_reflns_limit_k_min -29
_diffrn_reflns_limit_l_max 16
_diffrn_reflns_limit_l_min -17
_diffrn_reflns_number 28822
_diffrn_reflns_theta_full 25.20
_diffrn_reflns_theta_max 25.20
_diffrn_reflns_theta_min 3.00
_diffrn_standards_decay_% 0
_diffrn_standards_interval_time 0
_diffrn_standards_number 0
_exptl_absorpt_coefficient_mu 1.604
_exptl_absorpt_correction_T_max 1.0000
_exptl_absorpt_correction_T_min 0.7421
_exptl_absorpt_correction_type multi-scan
_exptl_absorpt_process_details
;
Higashi, T. (1995). Program for Absorption Correction.
Rigaku Corporation, Tokyo, Japan.
;
_exptl_crystal_colour GREEN
_exptl_crystal_density_diffrn 1.531
_exptl_crystal_density_meas ?
_exptl_crystal_density_method 'not measured'
_exptl_crystal_description BLOCK
_exptl_crystal_F_000 5200
_exptl_crystal_size_max 0.20
_exptl_crystal_size_mid 0.18
_exptl_crystal_size_min 0.16
_refine_diff_density_max 1.673
_refine_diff_density_min -3.286
_refine_diff_density_rms 0.154
_refine_ls_extinction_method none
_refine_ls_goodness_of_fit_ref 1.076
_refine_ls_hydrogen_treatment constr
_refine_ls_matrix_type full
_refine_ls_number_parameters 346
_refine_ls_number_reflns 4590
_refine_ls_number_restraints 2
_refine_ls_restrained_S_all 1.076
_refine_ls_R_factor_all 0.1063
_refine_ls_R_factor_gt 0.0770
_refine_ls_shift/su_max 0.001
_refine_ls_shift/su_mean 0.000
_refine_ls_structure_factor_coef Fsqd
_refine_ls_weighting_details 'calc w=1/[\s^2^(Fo^2^)+(0.1558P)^2^+74.4621P] where P=(Fo^2^+2Fc^2^)/3'
_refine_ls_weighting_scheme calc
_refine_ls_wR_factor_gt 0.2313
_refine_ls_wR_factor_ref 0.2626
_reflns_number_gt 3252
_reflns_number_total 4590
_reflns_threshold_expression >2sigma(I)
_cod_data_source_file C0CE00150C.TXT
_cod_data_source_block 4
_cod_depositor_comments
;
The following automatic conversions were performed:
'_symmetry_cell_setting' value 'Orthorhombic' changed to 'orthorhombic'
according to '/home/saulius/struct/CIF-dictionaries/cif_core.dic'
dictionary named 'cif_core.dic' version 2.4.1 from
2010-06-29.

'_exptl_absorpt_correction_type' value 'MULTI-SCAN' changed
to 'multi-scan' according to
'/home/saulius/struct/CIF-dictionaries/cif_core.dic' dictionary named
'cif_core.dic' version 2.4.1 from
2010-06-29.

'_refine_ls_hydrogen_treatment' value 'Constr' changed to
'constr' according to '/home/saulius/struct/CIF-dictionaries/cif_core.dic'
dictionary named 'cif_core.dic' version 2.4.1 from 2010-06-29.

Automatic conversion script
Id: cif_fix_enum 1555 2011-01-17 13:19:09Z saulius 

The following automatic conversions were performed:

'_exptl_crystal_density_meas' value 'NONE' was changed to '?' - the
value is perceived as not measured.

Automatic conversion script
Id: cif_fix_values 3008 2015-01-20 13:52:24Z robertas 
;
_cod_original_sg_symbol_H-M Cmca
_cod_database_code 7205174

loop_
_symmetry_equiv_pos_as_xyz
'x, y, z'
'-x, -y+1/2, z+1/2'
'-x, y+1/2, -z+1/2'
'x, -y, -z'
'x+1/2, y+1/2, z'
'-x+1/2, -y+1, z+1/2'
'-x+1/2, y+1, -z+1/2'
'x+1/2, -y+1/2, -z'
'-x, -y, -z'
'x, y-1/2, -z-1/2'
'x, -y-1/2, z-1/2'
'-x, y, z'
'-x+1/2, -y+1/2, -z'
'x+1/2, y, -z-1/2'
'x+1/2, -y, z-1/2'
'-x+1/2, y+1/2, z'

loop_
_atom_site_label
_atom_site_type_symbol
_atom_site_fract_x
_atom_site_fract_y
_atom_site_fract_z
_atom_site_U_iso_or_equiv
_atom_site_adp_type
_atom_site_occupancy
_atom_site_symmetry_multiplicity
_atom_site_calc_flag
_atom_site_refinement_flags
_atom_site_disorder_assembly
_atom_site_disorder_group
Cu1 Cu 0.28042(3) 1.09796(3) 0.18542(7) 0.0330(3) Uani 1 1 d . . .
Cu2 Cu 0.0000 0.88449(5) 0.31930(9) 0.0283(4) Uani 1 2 d S . .
Cu3 Cu 0.0000 0.80900(4) 0.19969(9) 0.0280(4) Uani 1 2 d S . .
C1 C 0.1096(2) 0.9179(3) 0.1409(6) 0.040(2) Uani 1 1 d . . .
C2 C 0.1325(2) 0.9609(3) 0.1767(6) 0.0357(18) Uani 1 1 d . . .
H2 H 0.1197 0.9780 0.2245 0.043 Uiso 1 1 calc R . .
C3 C 0.1747(2) 0.9788(3) 0.1416(6) 0.0361(18) Uani 1 1 d . . .
C4 C 0.1938(3) 0.9524(3) 0.0720(6) 0.048(2) Uani 1 1 d . . .
H4 H 0.2226 0.9634 0.0495 0.058 Uiso 1 1 calc R . .
C5 C 0.1705(4) 0.9096(4) 0.0353(8) 0.066(3) Uani 1 1 d . . .
H5 H 0.1831 0.8928 -0.0130 0.079 Uiso 1 1 calc R . .
C6 C 0.1287(3) 0.8918(4) 0.0698(7) 0.059(3) Uani 1 1 d . . .
H6 H 0.1133 0.8625 0.0459 0.071 Uiso 1 1 calc R . .
C7 C 0.0655(3) 0.8952(3) 0.1839(6) 0.039(2) Uani 1 1 d . . .
C8 C 0.2007(3) 1.0251(3) 0.1827(6) 0.040(2) Uani 1 1 d . . .
C9 C 0.1082(3) 0.7730(3) 0.3780(6) 0.040(2) Uani 1 1 d . . .
C10 C 0.1341(2) 0.7336(3) 0.3337(6) 0.0382(19) Uani 1 1 d . . .
H10 H 0.1247 0.7227 0.2789 0.046 Uiso 1 1 calc R . .
C11 C 0.1738(3) 0.7111(3) 0.3721(7) 0.047(2) Uani 1 1 d . . .
C12 C 0.1873(3) 0.7274(3) 0.4537(8) 0.064(3) Uani 1 1 d . . .
H12 H 0.2138 0.7122 0.4793 0.077 Uiso 1 1 calc R . .
C13 C 0.1623(4) 0.7657(4) 0.4976(8) 0.070(3) Uani 1 1 d . . .
H13 H 0.1720 0.7767 0.5522 0.084 Uiso 1 1 calc R . .
C14 C 0.1219(3) 0.7882(3) 0.4591(6) 0.055(3) Uani 1 1 d . . .
H14 H 0.1044 0.8135 0.4891 0.065 Uiso 1 1 calc R . .
C15 C 0.0656(3) 0.7972(3) 0.3352(6) 0.0367(18) Uani 1 1 d . . .
C16 C 0.2024(3) 0.6697(3) 0.3242(7) 0.044(2) Uani 1 1 d . . .
C17 C 0.3050(3) 1.1046(4) 0.0009(8) 0.056(3) Uani 1 1 d . . .
C18 C 0.3646(5) 1.0573(5) -0.0816(9) 0.088(4) Uani 1 1 d . . .
C19 C 0.3022(7) 1.1077(8) -0.1547(12) 0.124(6) Uani 1 1 d . . .
C20 C 0.0632(11) 0.0550(8) 0.3244(13) 0.180(13) Uani 1 1 d . . .
C21 C 0.0566(9) 0.1501(7) 0.3520(18) 0.196(11) Uani 1 1 d . . .
C22 C 0.0712(6) 0.0980(7) 0.1974(18) 0.137(9) Uani 1 1 d . . .
N1 N 0.3224(3) 1.0910(3) -0.0762(7) 0.063(2) Uani 1 1 d . . .
N2 N 0.0627(4) 0.0975(4) 0.2883(12) 0.097(4) Uani 1 1 d . . .
O1 O 0.0485(2) 0.8541(2) 0.1501(4) 0.0490(16) Uani 1 1 d . . .
O2 O 0.04944(17) 0.9189(2) 0.2482(4) 0.0427(14) Uani 1 1 d . . .
O3 O 0.23767(18) 1.0404(2) 0.1440(4) 0.0452(15) Uani 1 1 d . . .
O4 O 0.18422(17) 1.0443(2) 0.2500(4) 0.0442(14) Uani 1 1 d . . .
O5 O 0.04943(18) 0.7747(2) 0.2697(4) 0.0436(15) Uani 1 1 d . . .
O6 O 0.04980(19) 0.8393(2) 0.3687(4) 0.0433(14) Uani 1 1 d . . .
O7 O 0.1877(2) 0.6553(2) 0.2519(5) 0.0513(18) Uani 1 1 d . . .
O8 O 0.23725(18) 0.6512(2) 0.3633(4) 0.0466(16) Uani 1 1 d . . .
O9 O 0.3217(2) 1.0926(2) 0.0710(5) 0.0510(16) Uani 1 1 d . . .
O10 O 0.0430(6) 0.0394(6) 0.4049(17) 0.224(9) Uani 1 1 d . . .
O11 O 0.0000 0.7535(3) 0.0986(6) 0.050(2) Uiso 1 2 d SD . .
O1W O 0.0000 0.9420(3) 0.4214(6) 0.056(2) Uani 1 2 d S . .
H1WA H 0.0000 0.9747 0.4267 0.085 Uiso 1 2 d SR . .
H1WB H 0.0000 0.9277 0.4692 0.085 Uiso 1 2 d SR . .
C23 C 0.0000 0.8029(6) -0.0387(13) 0.106(7) Uani 1 2 d SD . .
C24 C 0.0000 0.7570(5) 0.0129(7) 0.050(3) Uiso 1 2 d SD . .

loop_
_atom_site_aniso_label
_atom_site_aniso_U_11
_atom_site_aniso_U_22
_atom_site_aniso_U_33
_atom_site_aniso_U_23
_atom_site_aniso_U_13
_atom_site_aniso_U_12
Cu1 0.0200(5) 0.0291(6) 0.0498(8) -0.0015(4) 0.0095(4) -0.0002(3)
Cu2 0.0255(6) 0.0242(7) 0.0351(9) -0.0038(5) 0.000 0.000
Cu3 0.0208(6) 0.0267(7) 0.0365(9) -0.0042(5) 0.000 0.000
C1 0.020(3) 0.043(4) 0.056(6) 0.010(4) 0.002(3) -0.010(3)
C2 0.030(4) 0.039(4) 0.038(6) 0.006(3) -0.007(3) -0.002(3)
C3 0.026(4) 0.034(4) 0.048(6) 0.005(3) 0.000(3) -0.009(3)
C4 0.041(5) 0.050(5) 0.054(7) 0.000(4) 0.013(4) -0.016(4)
C5 0.063(6) 0.071(7) 0.064(9) -0.011(5) 0.018(5) -0.025(5)
C6 0.056(6) 0.060(6) 0.061(8) -0.009(5) 0.015(5) -0.025(4)
C7 0.028(4) 0.042(4) 0.047(6) 0.014(4) -0.002(3) -0.002(3)
C8 0.024(4) 0.033(4) 0.064(7) 0.006(4) -0.004(4) 0.001(3)
C9 0.037(4) 0.031(4) 0.051(6) 0.001(4) -0.009(4) 0.009(3)
C10 0.031(4) 0.037(4) 0.046(6) -0.003(3) -0.007(3) 0.004(3)
C11 0.032(4) 0.033(4) 0.076(8) -0.005(4) -0.017(4) 0.002(3)
C12 0.058(6) 0.044(5) 0.090(9) -0.014(5) -0.038(6) 0.015(4)
C13 0.079(7) 0.058(6) 0.072(9) -0.029(5) -0.040(6) 0.027(5)
C14 0.074(6) 0.044(5) 0.045(7) -0.017(4) -0.019(5) 0.023(4)
C15 0.031(4) 0.035(4) 0.044(6) 0.003(4) -0.005(3) 0.001(3)
C16 0.033(4) 0.026(4) 0.073(8) -0.004(4) -0.015(4) -0.002(3)
C17 0.047(5) 0.057(6) 0.063(9) -0.005(5) 0.022(5) 0.001(4)
C18 0.105(9) 0.074(7) 0.084(11) 0.004(6) 0.048(7) 0.027(6)
C19 0.139(15) 0.182(17) 0.052(13) -0.001(10) 0.023(9) 0.034(12)
C20 0.35(4) 0.113(14) 0.074(16) 0.038(11) 0.072(17) 0.129(18)
C21 0.23(2) 0.093(12) 0.27(3) 0.020(15) -0.01(2) -0.111(15)
C22 0.082(12) 0.117(14) 0.21(3) 0.057(14) -0.013(13) 0.005(8)
N1 0.064(5) 0.067(5) 0.056(7) -0.009(4) 0.021(4) -0.003(4)
N2 0.046(5) 0.075(7) 0.169(15) -0.027(8) 0.004(7) -0.001(4)
O1 0.045(3) 0.052(4) 0.050(5) -0.005(3) 0.003(3) -0.025(3)
O2 0.028(3) 0.039(3) 0.061(5) 0.000(3) 0.006(3) -0.008(2)
O3 0.032(3) 0.045(3) 0.059(5) 0.000(3) 0.007(3) -0.013(2)
O4 0.025(3) 0.047(3) 0.061(5) -0.002(3) 0.006(3) -0.010(2)
O5 0.035(3) 0.043(3) 0.053(4) -0.010(3) -0.013(3) 0.013(2)
O6 0.051(3) 0.036(3) 0.043(4) -0.007(3) -0.008(3) 0.017(2)
O7 0.039(3) 0.037(3) 0.078(6) -0.010(3) -0.015(3) 0.011(2)
O8 0.032(3) 0.043(3) 0.066(5) 0.001(3) -0.015(3) 0.011(2)
O9 0.040(3) 0.064(4) 0.049(5) -0.001(3) 0.018(3) 0.003(3)
O10 0.172(14) 0.127(11) 0.37(3) -0.066(15) -0.029(17) -0.010(9)
O1W 0.084(7) 0.044(5) 0.041(7) -0.013(4) 0.000 0.000
C23 0.17(2) 0.077(12) 0.075(17) 0.005(10) 0.000 0.000

loop_
_atom_type_symbol
_atom_type_description
_atom_type_scat_dispersion_real
_atom_type_scat_dispersion_imag
_atom_type_scat_source
C C 0.0033 0.0016 'International Tables Vol C Tables 4.2.6.8 and 6.1.1.4'
H H 0.0000 0.0000 'International Tables Vol C Tables 4.2.6.8 and 6.1.1.4'
N N 0.0061 0.0033 'International Tables Vol C Tables 4.2.6.8 and 6.1.1.4'
O O 0.0106 0.0060 'International Tables Vol C Tables 4.2.6.8 and 6.1.1.4'
Cu Cu 0.3201 1.2651 'International Tables Vol C Tables 4.2.6.8 and 6.1.1.4'

loop_
_geom_angle_atom_site_label_1
_geom_angle_atom_site_label_2
_geom_angle_atom_site_label_3
_geom_angle
_geom_angle_site_symmetry_1
_geom_angle_site_symmetry_3
_geom_angle_publ_flag
O4 Cu1 O8 170.3(3) 7_545 10_566 ?
O4 Cu1 O7 90.0(3) 7_545 16 ?
O8 Cu1 O7 89.4(3) 10_566 16 ?
O4 Cu1 O3 88.7(2) 7_545 . ?
O8 Cu1 O3 89.5(3) 10_566 . ?
O7 Cu1 O3 165.7(3) 16 . ?
O4 Cu1 O9 95.8(3) 7_545 . ?
O8 Cu1 O9 93.8(3) 10_566 . ?
O7 Cu1 O9 103.1(3) 16 . ?
O3 Cu1 O9 91.2(2) . . ?
O4 Cu1 Cu1 86.97(18) 7_545 7_545 ?
O8 Cu1 Cu1 83.36(18) 10_566 7_545 ?
O7 Cu1 Cu1 84.54(18) 16 7_545 ?
O3 Cu1 Cu1 81.16(17) . 7_545 ?
O9 Cu1 Cu1 171.83(19) . 7_545 ?
O6 Cu2 O6 91.8(4) 12 . ?
O6 Cu2 O2 167.4(3) 12 . ?
O6 Cu2 O2 87.7(2) . . ?
O6 Cu2 O2 87.7(2) 12 12 ?
O6 Cu2 O2 167.4(3) . 12 ?
O2 Cu2 O2 90.1(3) . 12 ?
O6 Cu2 O1W 95.9(2) 12 . ?
O6 Cu2 O1W 95.9(2) . . ?
O2 Cu2 O1W 96.7(3) . . ?
O2 Cu2 O1W 96.7(3) 12 . ?
O6 Cu2 Cu3 81.89(17) 12 . ?
O6 Cu2 Cu3 81.89(17) . . ?
O2 Cu2 Cu3 85.59(18) . . ?
O2 Cu2 Cu3 85.59(18) 12 . ?
O1W Cu2 Cu3 176.8(3) . . ?
O1 Cu3 O1 90.3(4) 12 . ?
O1 Cu3 O5 88.2(3) 12 12 ?
O1 Cu3 O5 167.7(3) . 12 ?
O1 Cu3 O5 167.7(3) 12 . ?
O1 Cu3 O5 88.2(3) . . ?
O5 Cu3 O5 90.7(4) 12 . ?
O1 Cu3 O11 95.3(3) 12 . ?
O1 Cu3 O11 95.3(3) . . ?
O5 Cu3 O11 96.9(2) 12 . ?
O5 Cu3 O11 96.9(2) . . ?
O1 Cu3 Cu2 81.88(19) 12 . ?
O1 Cu3 Cu2 81.88(19) . . ?
O5 Cu3 Cu2 85.86(17) 12 . ?
O5 Cu3 Cu2 85.86(17) . . ?
O11 Cu3 Cu2 176.0(2) . . ?
C2 C1 C6 120.4(7) . . ?
C2 C1 C7 120.2(8) . . ?
C6 C1 C7 119.1(7) . . ?
C1 C2 C3 120.2(8) . . ?
C1 C2 H2 119.9 . . ?
C3 C2 H2 119.9 . . ?
C4 C3 C2 119.3(7) . . ?
C4 C3 C8 120.4(7) . . ?
C2 C3 C8 120.3(8) . . ?
C3 C4 C5 120.5(8) . . ?
C3 C4 H4 119.7 . . ?
C5 C4 H4 119.7 . . ?
C6 C5 C4 120.3(10) . . ?
C6 C5 H5 119.8 . . ?
C4 C5 H5 119.8 . . ?
C5 C6 C1 119.2(8) . . ?
C5 C6 H6 120.4 . . ?
C1 C6 H6 120.4 . . ?
O2 C7 O1 125.9(8) . . ?
O2 C7 C1 118.0(7) . . ?
O1 C7 C1 116.1(8) . . ?
O4 C8 O3 126.2(7) . . ?
O4 C8 C3 117.9(7) . . ?
O3 C8 C3 116.0(8) . . ?
C14 C9 C10 119.7(7) . . ?
C14 C9 C15 121.3(7) . . ?
C10 C9 C15 119.0(8) . . ?
C11 C10 C9 119.8(8) . . ?
C11 C10 H10 120.1 . . ?
C9 C10 H10 120.1 . . ?
C12 C11 C10 119.6(8) . . ?
C12 C11 C16 120.3(7) . . ?
C10 C11 C16 120.1(8) . . ?
C13 C12 C11 121.1(8) . . ?
C13 C12 H12 119.4 . . ?
C11 C12 H12 119.4 . . ?
C12 C13 C14 119.3(9) . . ?
C12 C13 H13 120.3 . . ?
C14 C13 H13 120.3 . . ?
C9 C14 C13 120.4(8) . . ?
C9 C14 H14 119.8 . . ?
C13 C14 H14 119.8 . . ?
O5 C15 O6 125.6(7) . . ?
O5 C15 C9 118.1(7) . . ?
O6 C15 C9 116.2(7) . . ?
O7 C16 O8 126.3(8) . . ?
O7 C16 C11 117.4(7) . . ?
O8 C16 C11 116.2(8) . . ?
O9 C17 N1 126.0(9) . . ?
N2 C20 O10 130.1(17) . . ?
C17 N1 C19 122.9(10) . . ?
C17 N1 C18 120.0(10) . . ?
C19 N1 C18 117.1(10) . . ?
C20 N2 C22 117.6(15) . . ?
C20 N2 C21 115.5(19) . . ?
C22 N2 C21 126.7(15) . . ?
C7 O1 Cu3 126.0(6) . . ?
C7 O2 Cu2 119.7(5) . . ?
C8 O3 Cu1 124.9(6) . . ?
C8 O4 Cu1 120.3(5) . 7_545 ?
C15 O5 Cu3 120.8(5) . . ?
C15 O6 Cu2 125.4(6) . . ?
C16 O7 Cu1 121.5(5) . 16_545 ?
C16 O8 Cu1 124.0(6) . 10_556 ?
C17 O9 Cu1 120.8(6) . . ?
C24 O11 Cu3 134.6(8) . . ?
Cu2 O1W H1WA 138.1 . . ?
Cu2 O1W H1WB 111.6 . . ?
H1WA O1W H1WB 110.3 . . ?
O11 C24 C23 128.5(14) . . ?

loop_
_geom_bond_atom_site_label_1
_geom_bond_atom_site_label_2
_geom_bond_distance
_geom_bond_site_symmetry_2
_geom_bond_publ_flag
Cu1 O4 1.953(6) 7_545 ?
Cu1 O8 1.963(6) 10_566 ?
Cu1 O7 1.988(6) 16 ?
Cu1 O3 1.991(5) . ?
Cu1 O9 2.127(7) . ?
Cu1 Cu1 2.6404(18) 7_545 ?
Cu2 O6 1.966(5) 12 ?
Cu2 O6 1.966(5) . ?
Cu2 O2 1.980(5) . ?
Cu2 O2 1.980(5) 12 ?
Cu2 O1W 2.141(8) . ?
Cu2 Cu3 2.6494(18) . ?
Cu3 O1 1.940(5) 12 ?
Cu3 O1 1.940(5) . ?
Cu3 O5 1.969(5) 12 ?
Cu3 O5 1.969(5) . ?
Cu3 O11 2.094(9) . ?
C1 C2 1.375(11) . ?
C1 C6 1.391(13) . ?
C1 C7 1.527(10) . ?
C2 C3 1.387(10) . ?
C2 H2 0.9300 . ?
C3 C4 1.377(12) . ?
C3 C8 1.515(11) . ?
C4 C5 1.384(12) . ?
C4 H4 0.9300 . ?
C5 C6 1.375(13) . ?
C5 H5 0.9300 . ?
C6 H6 0.9300 . ?
C7 O2 1.245(11) . ?
C7 O1 1.253(10) . ?
C8 O4 1.240(10) . ?
C8 O3 1.266(10) . ?
C9 C14 1.368(12) . ?
C9 C10 1.409(11) . ?
C9 C15 1.505(10) . ?
C10 C11 1.393(10) . ?
C10 H10 0.9300 . ?
C11 C12 1.383(14) . ?
C11 C16 1.512(12) . ?
C12 C13 1.373(13) . ?
C12 H12 0.9300 . ?
C13 C14 1.410(12) . ?
C13 H13 0.9300 . ?
C14 H14 0.9300 . ?
C15 O5 1.248(10) . ?
C15 O6 1.259(9) . ?
C16 O7 1.247(10) . ?
C16 O8 1.248(10) . ?
C17 O9 1.223(13) . ?
C17 N1 1.336(14) . ?
C18 N1 1.467(14) . ?
C19 N1 1.41(2) . ?
C20 N2 1.20(2) . ?
C20 O10 1.43(3) . ?
C21 N2 1.66(3) . ?
C22 N2 1.43(3) . ?
O4 Cu1 1.953(6) 7_545 ?
O7 Cu1 1.988(6) 16_545 ?
O8 Cu1 1.963(6) 10_556 ?
O11 C24 1.331(9) . ?
O1W H1WA 0.8244 . ?
O1W H1WB 0.8227 . ?
C23 C24 1.402(9) . ?

loop_
_geom_torsion_atom_site_label_1
_geom_torsion_atom_site_label_2
_geom_torsion_atom_site_label_3
_geom_torsion_atom_site_label_4
_geom_torsion
_geom_torsion_site_symmetry_1
_geom_torsion_site_symmetry_2
_geom_torsion_site_symmetry_3
_geom_torsion_site_symmetry_4
_geom_torsion_publ_flag
O6 Cu2 Cu3 O1 87.8(3) 12 . . 12 ?
O6 Cu2 Cu3 O1 -179.3(3) . . . 12 ?
O2 Cu2 Cu3 O1 -90.9(3) . . . 12 ?
O2 Cu2 Cu3 O1 -0.5(3) 12 . . 12 ?
O1W Cu2 Cu3 O1 134.3(2) . . . 12 ?
O6 Cu2 Cu3 O1 179.3(3) 12 . . . ?
O6 Cu2 Cu3 O1 -87.8(3) . . . . ?
O2 Cu2 Cu3 O1 0.5(3) . . . . ?
O2 Cu2 Cu3 O1 90.9(3) 12 . . . ?
O1W Cu2 Cu3 O1 -134.3(2) . . . . ?
O6 Cu2 Cu3 O5 -1.0(3) 12 . . 12 ?
O6 Cu2 Cu3 O5 92.0(3) . . . 12 ?
O2 Cu2 Cu3 O5 -179.7(2) . . . 12 ?
O2 Cu2 Cu3 O5 -89.3(3) 12 . . 12 ?
O1W Cu2 Cu3 O5 45.49(18) . . . 12 ?
O6 Cu2 Cu3 O5 -92.0(3) 12 . . . ?
O6 Cu2 Cu3 O5 1.0(3) . . . . ?
O2 Cu2 Cu3 O5 89.3(3) . . . . ?
O2 Cu2 Cu3 O5 179.7(2) 12 . . . ?
O1W Cu2 Cu3 O5 -45.49(18) . . . . ?
O6 Cu2 Cu3 O11 133.52(18) 12 . . . ?
O6 Cu2 Cu3 O11 -133.52(18) . . . . ?
O2 Cu2 Cu3 O11 -45.20(17) . . . . ?
O2 Cu2 Cu3 O11 45.20(17) 12 . . . ?
O1W Cu2 Cu3 O11 180.000(19) . . . . ?
C6 C1 C2 C3 0.6(13) . . . . ?
C7 C1 C2 C3 174.7(7) . . . . ?
C1 C2 C3 C4 -1.4(12) . . . . ?
C1 C2 C3 C8 -178.0(7) . . . . ?
C2 C3 C4 C5 2.3(14) . . . . ?
C8 C3 C4 C5 178.9(9) . . . . ?
C3 C4 C5 C6 -2.3(17) . . . . ?
C4 C5 C6 C1 1.4(18) . . . . ?
C2 C1 C6 C5 -0.5(16) . . . . ?
C7 C1 C6 C5 -174.8(10) . . . . ?
C2 C1 C7 O2 4.8(12) . . . . ?
C6 C1 C7 O2 179.0(8) . . . . ?
C2 C1 C7 O1 -175.8(7) . . . . ?
C6 C1 C7 O1 -1.5(12) . . . . ?
C4 C3 C8 O4 -173.5(8) . . . . ?
C2 C3 C8 O4 3.1(11) . . . . ?
C4 C3 C8 O3 6.8(12) . . . . ?
C2 C3 C8 O3 -176.6(7) . . . . ?
C14 C9 C10 C11 -1.1(13) . . . . ?
C15 C9 C10 C11 179.6(7) . . . . ?
C9 C10 C11 C12 0.3(13) . . . . ?
C9 C10 C11 C16 -178.6(7) . . . . ?
C10 C11 C12 C13 -0.1(16) . . . . ?
C16 C11 C12 C13 178.7(10) . . . . ?
C11 C12 C13 C14 0.8(17) . . . . ?
C10 C9 C14 C13 1.7(15) . . . . ?
C15 C9 C14 C13 -179.0(9) . . . . ?
C12 C13 C14 C9 -1.6(17) . . . . ?
C14 C9 C15 O5 -165.9(8) . . . . ?
C10 C9 C15 O5 13.4(12) . . . . ?
C14 C9 C15 O6 15.1(12) . . . . ?
C10 C9 C15 O6 -165.7(7) . . . . ?
C12 C11 C16 O7 177.9(9) . . . . ?
C10 C11 C16 O7 -3.3(12) . . . . ?
C12 C11 C16 O8 1.6(13) . . . . ?
C10 C11 C16 O8 -179.6(8) . . . . ?
O9 C17 N1 C19 -177.9(13) . . . . ?
O9 C17 N1 C18 1.9(15) . . . . ?
O10 C20 N2 C22 -159(3) . . . . ?
O10 C20 N2 C21 26(5) . . . . ?
O2 C7 O1 Cu3 -11.9(13) . . . . ?
C1 C7 O1 Cu3 168.7(5) . . . . ?
O1 Cu3 O1 C7 86.7(7) 12 . . . ?
O5 Cu3 O1 C7 3.8(17) 12 . . . ?
O5 Cu3 O1 C7 -81.1(7) . . . . ?
O11 Cu3 O1 C7 -177.9(7) . . . . ?
Cu2 Cu3 O1 C7 4.9(7) . . . . ?
O1 C7 O2 Cu2 11.9(12) . . . . ?
C1 C7 O2 Cu2 -168.7(5) . . . . ?
O6 Cu2 O2 C7 -11.7(15) 12 . . . ?
O6 Cu2 O2 C7 76.1(6) . . . . ?
O2 Cu2 O2 C7 -91.5(6) 12 . . . ?
O1W Cu2 O2 C7 171.8(6) . . . . ?
Cu3 Cu2 O2 C7 -5.9(6) . . . . ?
O4 C8 O3 Cu1 3.0(12) . . . . ?
C3 C8 O3 Cu1 -177.3(5) . . . . ?
O4 Cu1 O3 C8 89.0(7) 7_545 . . . ?
O8 Cu1 O3 C8 -81.5(7) 10_566 . . . ?
O7 Cu1 O3 C8 4.0(14) 16 . . . ?
O9 Cu1 O3 C8 -175.3(7) . . . . ?
Cu1 Cu1 O3 C8 1.8(6) 7_545 . . . ?
O3 C8 O4 Cu1 -7.8(12) . . . 7_545 ?
C3 C8 O4 Cu1 172.5(5) . . . 7_545 ?
O6 C15 O5 Cu3 8.2(12) . . . . ?
C9 C15 O5 Cu3 -170.8(5) . . . . ?
O1 Cu3 O5 C15 -5.8(16) 12 . . . ?
O1 Cu3 O5 C15 77.4(7) . . . . ?
O5 Cu3 O5 C15 -90.4(6) 12 . . . ?
O11 Cu3 O5 C15 172.5(6) . . . . ?
Cu2 Cu3 O5 C15 -4.6(6) . . . . ?
O5 C15 O6 Cu2 -7.1(13) . . . . ?
C9 C15 O6 Cu2 171.9(5) . . . . ?
O6 Cu2 O6 C15 83.9(7) 12 . . . ?
O2 Cu2 O6 C15 -83.5(7) . . . . ?
O2 Cu2 O6 C15 -3.5(16) 12 . . . ?
O1W Cu2 O6 C15 -180.0(7) . . . . ?
Cu3 Cu2 O6 C15 2.4(6) . . . . ?
O8 C16 O7 Cu1 -0.2(13) . . . 16_545 ?
C11 C16 O7 Cu1 -176.0(5) . . . 16_545 ?
O7 C16 O8 Cu1 5.0(13) . . . 10_556 ?
C11 C16 O8 Cu1 -179.1(5) . . . 10_556 ?
N1 C17 O9 Cu1 -162.4(7) . . . . ?
O4 Cu1 O9 C17 154.6(7) 7_545 . . . ?
O8 Cu1 O9 C17 -23.8(7) 10_566 . . . ?
O7 Cu1 O9 C17 -114.1(7) 16 . . . ?
O3 Cu1 O9 C17 65.7(7) . . . . ?
Cu1 Cu1 O9 C17 45.2(16) 7_545 . . . ?
O1 Cu3 O11 C24 45.4(2) 12 . . . ?
O1 Cu3 O11 C24 -45.4(2) . . . . ?
O5 Cu3 O11 C24 134.23(18) 12 . . . ?
O5 Cu3 O11 C24 -134.23(18) . . . . ?
Cu2 Cu3 O11 C24 0.000(19) . . . . ?
Cu3 O11 C24 C23 0.000(7) . . . . ?
